data_7122726
loop_
_publ_author_name
'Yin, Jinlin'
'Zhang, Guiyang'
'Peng, Chengdong'
'Fei, Honghan'

_publ_section_title
;
 An Ultrastable Metal-Organic Material Emits Effcient and Broadband Bluish
 White-Light Emission for Luminescent Thermometer
;
_journal_name_full 'Chemical Communications'
_journal_paper_doi 10.1039/C8CC08726A
_journal_year 2018
_chemical_formula_sum 'C2 H5 O6 P2 Sb'
_chemical_formula_weight 308.75
_space_group_crystal_system triclinic
_space_group_IT_number 2
_space_group_name_Hall '-P 1'
_space_group_name_H-M_alt 'P -1'
_symmetry_space_group_name_Hall '-P 1'
_symmetry_space_group_name_H-M 'P -1'
_atom_sites_solution_hydrogens mixed
_audit_creation_method SHELXL-2016/6
_audit_update_record
;
2018-09-28 deposited with the CCDC.
2018-12-12 downloaded from the CCDC.
;
_cell_angle_alpha 83.332(2)
_cell_angle_beta 83.799(2)
_cell_angle_gamma 68.098(2)
_cell_formula_units_Z 2
_cell_length_a 4.6984(3)
_cell_length_b 4.9701(3)
_cell_length_c 15.6294(10)
_cell_measurement_reflns_used 6885
_cell_measurement_temperature 296(2)
_cell_measurement_theta_max 27.46
_cell_measurement_theta_min 3.95
_cell_volume 335.51(4)
_computing_structure_refinement 'SHELXL-2016/6 (Sheldrick, 2016)'
_computing_structure_solution 'SHELXT 2014/5 (Sheldrick, 2014)'
_diffrn_ambient_temperature 296(2)
_diffrn_measured_fraction_theta_full 0.998
_diffrn_measured_fraction_theta_max 0.997
_diffrn_measurement_device_type 'Bruker APEX-II CCD'
_diffrn_measurement_method '\f and \w scans'
_diffrn_radiation_type MoK\a
_diffrn_radiation_wavelength 0.71073
_diffrn_reflns_av_R_equivalents 0.0611
_diffrn_reflns_av_unetI/netI 0.0450
_diffrn_reflns_Laue_measured_fraction_full 0.998
_diffrn_reflns_Laue_measured_fraction_max 0.997
_diffrn_reflns_limit_h_max 6
_diffrn_reflns_limit_h_min -6
_diffrn_reflns_limit_k_max 6
_diffrn_reflns_limit_k_min -6
_diffrn_reflns_limit_l_max 20
_diffrn_reflns_limit_l_min -20
_diffrn_reflns_number 8384
_diffrn_reflns_point_group_measured_fraction_full 0.998
_diffrn_reflns_point_group_measured_fraction_max 0.997
_diffrn_reflns_theta_full 25.242
_diffrn_reflns_theta_max 27.494
_diffrn_reflns_theta_min 3.948
_exptl_absorpt_coefficient_mu 4.567
_exptl_crystal_colour colourless
_exptl_crystal_density_diffrn 3.056
_exptl_crystal_description block
_exptl_crystal_F_000 292
_exptl_crystal_preparation Luminescent
_exptl_crystal_size_max 0.070
_exptl_crystal_size_mid 0.050
_exptl_crystal_size_min 0.030
_refine_diff_density_max 1.068
_refine_diff_density_min -1.092
_refine_diff_density_rms 0.256
_refine_ls_extinction_method none
_refine_ls_goodness_of_fit_ref 1.156
_refine_ls_hydrogen_treatment mixed
_refine_ls_matrix_type full
_refine_ls_number_parameters 104
_refine_ls_number_reflns 1531
_refine_ls_number_restraints 0
_refine_ls_restrained_S_all 1.156
_refine_ls_R_factor_all 0.0457
_refine_ls_R_factor_gt 0.0383
_refine_ls_shift/su_max 0.001
_refine_ls_shift/su_mean 0.000
_refine_ls_structure_factor_coef Fsqd
_refine_ls_weighting_details 'w=1/[\s^2^(Fo^2^)+(0.0112P)^2^+2.7351P] where P=(Fo^2^+2Fc^2^)/3'
_refine_ls_weighting_scheme calc
_refine_ls_wR_factor_gt 0.0717
_refine_ls_wR_factor_ref 0.0747
_reflns_Friedel_coverage 0.000
_reflns_number_gt 1378
_reflns_number_total 1531
_reflns_threshold_expression 'I > 2\s(I)'
_cod_data_source_file c8cc08726a2.cif
_cod_data_source_block mo_170919a_a
_cod_database_code 7122726
_shelx_shelxl_version_number 2016/6
_shelx_space_group_comment
;
The symmetry employed for this shelxl refinement is uniquely defined
by the following loop, which should always be used as a source of
symmetry information in preference to the above space-group names.
They are only intended as comments.
;
_shelx_estimated_absorpt_t_min 0.740
_shelx_estimated_absorpt_t_max 0.875

loop_
_space_group_symop_operation_xyz
'x, y, z'
'-x, -y, -z'

loop_
_atom_site_label
_atom_site_type_symbol
_atom_site_fract_x
_atom_site_fract_y
_atom_site_fract_z
_atom_site_U_iso_or_equiv
_atom_site_adp_type
_atom_site_occupancy
_atom_site_site_symmetry_order
_atom_site_calc_flag
_atom_site_refinement_flags_posn
_atom_site_refinement_flags_adp
Sb1 Sb 0.00430(9) 0.32593(8) 0.73040(2) 0.01000(13) Uani 1 1 d . .
P1 P 0.5862(3) -0.1616(3) 0.87027(10) 0.0117(3) Uani 1 1 d . .
P2 P 0.4115(3) 0.7112(3) 0.62139(9) 0.0080(3) Uani 1 1 d . .
H2 H 0.29(2) -0.37(2) 0.875(6) 0.04(3) Uiso 1 1 d . .
O1 O 0.4369(12) -0.3959(10) 0.8933(3) 0.0215(10) Uani 1 1 d . .
O2 O 0.9001(10) -0.3012(10) 0.8240(3) 0.0215(10) Uani 1 1 d . .
O3 O 0.3730(11) 0.0983(9) 0.8204(3) 0.0224(10) Uani 1 1 d . .
O4 O 0.7492(9) 0.6518(9) 0.6332(3) 0.0139(9) Uani 1 1 d . .
O5 O 0.2048(10) 1.0275(8) 0.6333(3) 0.0148(9) Uani 1 1 d . .
O6 O 0.3256(9) 0.4898(9) 0.6862(3) 0.0138(9) Uani 1 1 d . .
C1 C 0.6485(13) -0.0658(12) 0.9713(4) 0.0123(12) Uani 1 1 d . .
H1A H 0.784999 -0.238249 1.002217 0.015 Uiso 1 1 calc R U
H1B H 0.750713 0.073404 0.960430 0.015 Uiso 1 1 calc R U
C2 C 0.3802(13) 0.6432(12) 0.5141(3) 0.0106(11) Uani 1 1 d . .
H2A H 0.176699 0.640931 0.509732 0.013 Uiso 1 1 calc R U
H2B H 0.401327 0.801630 0.474689 0.013 Uiso 1 1 calc R U

loop_
_atom_site_aniso_label
_atom_site_aniso_U_11
_atom_site_aniso_U_22
_atom_site_aniso_U_33
_atom_site_aniso_U_23
_atom_site_aniso_U_13
_atom_site_aniso_U_12
Sb1 0.0098(2) 0.0109(2) 0.0108(2) -0.00082(13) -0.00010(13) -0.00560(15)
P1 0.0122(7) 0.0126(7) 0.0109(7) -0.0010(6) -0.0019(5) -0.0048(6)
P2 0.0069(7) 0.0088(7) 0.0087(7) -0.0015(5) -0.0010(5) -0.0029(5)
O1 0.024(3) 0.019(2) 0.026(3) 0.0024(19) -0.008(2) -0.013(2)
O2 0.015(2) 0.027(2) 0.024(3) -0.015(2) 0.0050(18) -0.0065(19)
O3 0.027(3) 0.020(2) 0.021(3) 0.0089(19) -0.0139(19) -0.010(2)
O4 0.0071(19) 0.021(2) 0.015(2) 0.0006(17) -0.0007(16) -0.0075(17)
O5 0.019(2) 0.0100(19) 0.015(2) -0.0056(16) -0.0001(17) -0.0035(17)
O6 0.011(2) 0.020(2) 0.013(2) 0.0050(17) -0.0039(16) -0.0103(18)
C1 0.010(3) 0.013(3) 0.011(3) -0.003(2) 0.002(2) -0.002(2)
C2 0.012(3) 0.012(3) 0.006(3) -0.004(2) 0.000(2) -0.002(2)

loop_
_atom_type_symbol
_atom_type_description
_atom_type_scat_dispersion_real
_atom_type_scat_dispersion_imag
_atom_type_scat_source
C C 0.0033 0.0016 'International Tables Vol C Tables 4.2.6.8 and 6.1.1.4'
H H 0.0000 0.0000 'International Tables Vol C Tables 4.2.6.8 and 6.1.1.4'
O O 0.0106 0.0060 'International Tables Vol C Tables 4.2.6.8 and 6.1.1.4'
P P 0.1023 0.0942 'International Tables Vol C Tables 4.2.6.8 and 6.1.1.4'
Sb Sb -0.5866 1.5461 'International Tables Vol C Tables 4.2.6.8 and 6.1.1.4'

loop_
_geom_angle_atom_site_label_1
_geom_angle_atom_site_label_2
_geom_angle_atom_site_label_3
_geom_angle
_geom_angle_site_symmetry_1
_geom_angle_site_symmetry_3
O6 Sb1 O5 84.99(16) . 1_545
O6 Sb1 O4 81.04(15) . 1_455
O5 Sb1 O4 89.69(16) 1_545 1_455
O6 Sb1 O3 77.86(16) . .
O5 Sb1 O3 94.39(17) 1_545 .
O4 Sb1 O3 158.06(15) 1_455 .
O6 Sb1 O2 78.80(16) . 1_465
O5 Sb1 O2 163.73(15) 1_545 1_465
O4 Sb1 O2 89.11(16) 1_455 1_465
O3 Sb1 O2 80.98(17) . 1_465
O3 P1 O2 114.2(3) . .
O3 P1 O1 110.1(3) . .
O2 P1 O1 108.8(3) . .
O3 P1 C1 110.7(3) . .
O2 P1 C1 107.0(3) . .
O1 P1 C1 105.6(3) . .
O5 P2 O4 112.5(2) . .
O5 P2 O6 113.5(2) . .
O4 P2 O6 105.4(2) . .
O5 P2 C2 107.2(2) . .
O4 P2 C2 108.6(2) . .
O6 P2 C2 109.6(3) . .
P1 O1 H2 118(7) . .
P1 O2 Sb1 122.3(2) . 1_645
P1 O3 Sb1 154.8(3) . .
P2 O4 Sb1 122.0(2) . 1_655
P2 O5 Sb1 141.9(3) . 1_565
P2 O6 Sb1 146.5(3) . .
C1 C1 P1 113.7(5) 2_657 .
C1 C1 H1A 108.8 2_657 .
P1 C1 H1A 108.8 . .
C1 C1 H1B 108.8 2_657 .
P1 C1 H1B 108.8 . .
H1A C1 H1B 107.7 . .
C2 C2 P2 113.5(5) 2_666 .
C2 C2 H2A 108.9 2_666 .
P2 C2 H2A 108.9 . .
C2 C2 H2B 108.9 2_666 .
P2 C2 H2B 108.9 . .
H2A C2 H2B 107.7 . .

loop_
_geom_bond_atom_site_label_1
_geom_bond_atom_site_label_2
_geom_bond_distance
_geom_bond_site_symmetry_2
Sb1 O6 1.995(4) .
Sb1 O5 2.136(4) 1_545
Sb1 O4 2.178(4) 1_455
Sb1 O3 2.226(4) .
Sb1 O2 2.369(4) 1_465
P1 O3 1.500(4) .
P1 O2 1.517(4) .
P1 O1 1.560(5) .
P1 C1 1.784(6) .
P2 O5 1.529(4) .
P2 O4 1.530(4) .
P2 O6 1.544(4) .
P2 C2 1.781(6) .
O1 H2 0.74(9) .
C1 C1 1.539(11) 2_657
C1 H1A 0.9700 .
C1 H1B 0.9700 .
C2 C2 1.527(10) 2_666
C2 H2A 0.9700 .
C2 H2B 0.9700 .
